data_7055218
loop_
_publ_author_name
'Xu, Zhong-Xuan'
'Liu, Liyang'
'Zhang, Jian'

_publ_section_title
;
 A pair of homochiral porous metal--organic frameworks with a helical
 metal-carboxylate layer
;
_journal_issue 3
_journal_name_full 'New J. Chem.'
_journal_page_first 1927
_journal_paper_doi 10.1039/C5NJ02236C
_journal_volume 40
_journal_year 2016
_chemical_absolute_configuration rm
_chemical_formula_moiety 'C29 H22 Cd1.5 N4 O7'
_chemical_formula_sum 'C29 H22 Cd1.5 N4 O7'
_chemical_formula_weight 707.10
_space_group_crystal_system orthorhombic
_space_group_IT_number 18
_space_group_name_Hall 'P 2 2ab'
_space_group_name_H-M_alt 'P 21 21 2'
_symmetry_space_group_name_Hall 'P 2 2ab'
_symmetry_space_group_name_H-M 'P 21 21 2'
_atom_sites_solution_hydrogens geom
_audit_creation_date 2015-11-20
_audit_creation_method
;
Olex2 1.2-beta
(compiled 2015.09.21 svn.r3230 for OlexSys, GUI svn.r5103)
;
_audit_update_record
;
2015-11-24 deposited with the CCDC.
2015-12-10 downloaded from the CCDC.
;
_cell_angle_alpha 90
_cell_angle_beta 90
_cell_angle_gamma 90
_cell_formula_units_Z 4
_cell_length_a 15.6969(6)
_cell_length_b 20.9233(7)
_cell_length_c 11.7168(4)
_cell_measurement_reflns_used 10223
_cell_measurement_temperature 293(2)
_cell_measurement_theta_max 28.5480
_cell_measurement_theta_min 3.8110
_cell_volume 3848.2(2)
_computing_cell_refinement
;
CrysAlisPro, Agilent Technologies,
Version 1.171.36.28 (release 01-02-2013 CrysAlis171 .NET)
(compiled Feb  1 2013,16:14:44)
;
_computing_data_collection
;
CrysAlisPro, Agilent Technologies,
Version 1.171.36.28 (release 01-02-2013 CrysAlis171 .NET)
(compiled Feb  1 2013,16:14:44)
;
_computing_data_reduction
;
CrysAlisPro, Agilent Technologies,
Version 1.171.36.28 (release 01-02-2013 CrysAlis171 .NET)
(compiled Feb  1 2013,16:14:44)
;
_computing_molecular_graphics 'Olex2 (Dolomanov et al., 2009)'
_computing_publication_material 'Olex2 (Dolomanov et al., 2009)'
_computing_structure_refinement 'ShelXL (Sheldrick, 2015)'
_computing_structure_solution 'SHELXS-97 (Sheldrick, 1990)'
_diffrn_ambient_temperature 293(2)
_diffrn_detector_area_resol_mean 10.3503
_diffrn_measured_fraction_theta_full 0.996
_diffrn_measured_fraction_theta_max 0.996
_diffrn_measurement_device_type 'SuperNova, Dual, Cu at zero, Atlas'
_diffrn_measurement_method '\w scans'
_diffrn_radiation_type MoK\a
_diffrn_radiation_wavelength 0.71073
_diffrn_reflns_av_R_equivalents 0.0426
_diffrn_reflns_av_unetI/netI 0.0478
_diffrn_reflns_Laue_measured_fraction_full 0.996
_diffrn_reflns_Laue_measured_fraction_max 0.996
_diffrn_reflns_limit_h_max 18
_diffrn_reflns_limit_h_min -18
_diffrn_reflns_limit_k_max 24
_diffrn_reflns_limit_k_min -21
_diffrn_reflns_limit_l_max 13
_diffrn_reflns_limit_l_min -13
_diffrn_reflns_number 18514
_diffrn_reflns_point_group_measured_fraction_full 0.997
_diffrn_reflns_point_group_measured_fraction_max 0.997
_diffrn_reflns_theta_full 25.000
_diffrn_reflns_theta_max 25.000
_diffrn_reflns_theta_min 3.399
_exptl_absorpt_coefficient_mu 0.876
_exptl_absorpt_correction_T_max 1.00000
_exptl_absorpt_correction_T_min 0.72361
_exptl_absorpt_correction_type multi-scan
_exptl_absorpt_process_details
'Empirical absorption correction using spherical harmonics,implemented in SCALE3 ABSPACK scaling algorithm.'
_exptl_crystal_colour colourless
_exptl_crystal_colour_primary colourless
_exptl_crystal_density_diffrn 1.221
_exptl_crystal_description block
_exptl_crystal_F_000 1408
_exptl_crystal_size_max 0.2
_exptl_crystal_size_mid 0.15
_exptl_crystal_size_min 0.15
_refine_diff_density_max 0.530
_refine_diff_density_min -0.669
_refine_diff_density_rms 0.086
_refine_ls_abs_structure_details
;
 Flack x determined using 2414 quotients [(I+)-(I-)]/[(I+)+(I-)]
 (Parsons, Flack and Wagner, Acta Cryst. B69 (2013) 249-259).
;
_refine_ls_abs_structure_Flack -0.022(18)
_refine_ls_extinction_method none
_refine_ls_goodness_of_fit_ref 1.090
_refine_ls_hydrogen_treatment constr
_refine_ls_matrix_type full
_refine_ls_number_parameters 422
_refine_ls_number_reflns 6750
_refine_ls_number_restraints 150
_refine_ls_restrained_S_all 1.081
_refine_ls_R_factor_all 0.0427
_refine_ls_R_factor_gt 0.0387
_refine_ls_shift/su_max 0.001
_refine_ls_shift/su_mean 0.000
_refine_ls_structure_factor_coef Fsqd
_refine_ls_weighting_details 'w=1/[\s^2^(Fo^2^)+(0.0530P)^2^+1.2507P] where P=(Fo^2^+2Fc^2^)/3'
_refine_ls_weighting_scheme calc
_refine_ls_wR_factor_gt 0.0993
_refine_ls_wR_factor_ref 0.1018
_reflns_Friedel_coverage 0.786
_reflns_Friedel_fraction_full 0.998
_reflns_Friedel_fraction_max 0.998
_reflns_number_gt 6157
_reflns_number_total 6750
_reflns_threshold_expression 'I > 2\s(I)'
_cod_data_source_file c5nj02236c2.cif
_cod_data_source_block 1-L
_cod_depositor_comments 'Adding full bibliography for 7055217--7055218.cif.'
_cod_original_formula_sum 'C29 H22 Cd1.50 N4 O7'
_cod_database_code 7055218
_shelx_space_group_comment
;
The symmetry employed for this shelxl refinement is uniquely defined
by the following loop, which should always be used as a source of
symmetry information in preference to the above space-group names.
They are only intended as comments.
;
_olex2_refinement_description
;
1. Fixed Uiso
 At 1.2 times of:
  All C(H) groups, All C(H,H) groups, All C(H,H,H,H) groups
2. Restrained distances
 C24A-C20 \\sim C24B-C20 \\sim C21B-C20 \\sim C21A-C20
 with sigma of 0.01
 N3-C22B \\sim N3-C22A \\sim N3-C23A \\sim N3-C23B
 with sigma of 0.01
3. Restrained planarity
 C20, N3, C21A, C22A, C23A, C24A
 with sigma of 0.1
 C20, N3, C23B, C24B, C22B, C21B
 with sigma of 0.1
4. Uiso/Uaniso restraints and constraints
C20 \\sim N3 \\sim C21A \\sim C22A \\sim C23A \\sim C24A \\sim C23B \\sim C24B
\\sim C22B \\sim C21B: within 2A with sigma of 0.003 and sigma for terminal
atoms of 0.006
Uanis(C4A) \\sim Ueq, Uanis(C4B) \\sim Ueq: with sigma of 0.01 and sigma for
terminal atoms of 0.02
5. Others
 Fixed Sof: C21A(0.72101) H21A(0.72101) C22A(0.72101) H22A(0.72101)
 C23A(0.72101) H23A(0.72101) C24A(0.72101) H24A(0.72101) C23B(0.27899)
 H23B(0.27899) C24B(0.27899) H24B(0.27899) C22B(0.27899) H22B(0.27899)
 C21B(0.27899) H21B(0.27899) H3AA(0.65) H3AB(0.65) H3BC(0.35) H3BD(0.35)
 H5AA(0.65) H5AB(0.65) H5BC(0.35) H5BD(0.35) C4A(0.65) H4AA(0.65) H4AB(0.65)
 C4B(0.35) H4BA(0.35) H4BB(0.35)
6.a Ternary CH refined with riding coordinates:
 C2(H2)
6.b Secondary CH2 refined with riding coordinates:
 C3(H3AA,H3AB), C3(H3BC,H3BD), C5(H5AA,H5AB), C5(H5BC,H5BD), C4A(H4AA,H4AB),
 C4B(H4BA,H4BB)
6.c Aromatic/amide H refined with riding coordinates:
 C25(H25), C18(H18), C15(H15), C19(H19), C12(H12), C16(H16), C8(H8), C10(H10),
 C26(H26), C21A(H21A), C22A(H22A), C23A(H23A), C24A(H24A), C23B(H23B),
 C24B(H24B), C22B(H22B), C21B(H21B), C29(H29), C30(H30)
;
_shelx_shelxl_version_number 2014/7
_olex2_submission_special_instructions 'No special instructions were received'

loop_
_space_group_symop_operation_xyz
'x, y, z'
'-x, -y, z'
'-x+1/2, y+1/2, -z'
'x+1/2, -y+1/2, -z'

loop_
_atom_site_label
_atom_site_type_symbol
_atom_site_fract_x
_atom_site_fract_y
_atom_site_fract_z
_atom_site_U_iso_or_equiv
_atom_site_adp_type
_atom_site_occupancy
_atom_site_site_symmetry_order
_atom_site_calc_flag
_atom_site_refinement_flags_posn
_atom_site_refinement_flags_adp
_atom_site_refinement_flags_occupancy
_atom_site_disorder_assembly
_atom_site_disorder_group
Cd1 Cd 0.74972(3) 0.08835(2) 0.12655(4) 0.02735(15) Uani 1 1 d . . . . .
Cd2 Cd 0.5000 0.0000 0.10692(5) 0.02505(17) Uani 1 2 d S T P . .
C20 C 0.7489(5) 0.0863(3) 0.6892(6) 0.0505(13) Uani 1 1 d D U . . .
C17 C 0.7547(6) 0.0881(4) 0.5637(6) 0.0470(18) Uani 1 1 d . . . . .
N2 N 0.7605(4) 0.0900(3) 0.3252(5) 0.0415(14) Uani 1 1 d . . . . .
C27 C 0.5000 0.0000 0.5439(8) 0.039(2) Uani 1 2 d S T P . .
N3 N 0.7392(4) 0.0850(3) 0.9272(5) 0.0515(12) Uani 1 1 d D U . . .
O2 O 0.7837(3) -0.0206(2) 0.1391(5) 0.0388(13) Uani 1 1 d . . . . .
O1 O 0.6470(2) -0.0034(2) 0.1164(5) 0.0392(11) Uani 1 1 d . . . . .
N4 N 0.5000 0.0000 0.3054(7) 0.0364(17) Uani 1 2 d S T P . .
N1 N 0.7672(4) -0.1488(3) 0.1098(8) 0.0469(16) Uani 1 1 d . . . . .
N5 N 0.5000 0.0000 0.9097(7) 0.0412(19) Uani 1 2 d S T P . .
O7 O 0.8748(3) -0.3607(2) -0.1630(4) 0.0371(12) Uani 1 1 d . . . . .
C14 C 0.9409(4) -0.3505(3) -0.1053(6) 0.0257(13) Uani 1 1 d . . . . .
O4 O 1.1123(3) -0.1132(3) 0.1006(6) 0.0576(16) Uani 1 1 d . . . . .
C25 C 0.5300(5) 0.0497(4) 0.3631(7) 0.046(2) Uani 1 1 d . . . . .
H25 H 0.5515 0.0846 0.3233 0.055 Uiso 1 1 calc R . . . .
O6 O 0.9984(3) -0.38950(19) -0.0873(4) 0.0388(11) Uani 1 1 d . . . . .
C18 C 0.7322(7) 0.1410(4) 0.5039(6) 0.055(3) Uani 1 1 d . . . . .
H18 H 0.7143 0.1774 0.5426 0.066 Uiso 1 1 calc R . . . .
C15 C 0.7845(6) 0.0395(4) 0.3858(8) 0.066(3) Uani 1 1 d . . . . .
H15 H 0.8044 0.0039 0.3467 0.079 Uiso 1 1 calc R . . . .
C7 C 0.8826(4) -0.1850(4) -0.0074(8) 0.045(2) Uani 1 1 d . . . . .
C19 C 0.7357(6) 0.1413(4) 0.3860(7) 0.054(2) Uani 1 1 d . . . . .
H19 H 0.7204 0.1784 0.3473 0.065 Uiso 1 1 calc R . . . .
C12 C 0.8791(4) -0.2452(3) -0.0561(7) 0.0355(17) Uani 1 1 d . . . . .
H12 H 0.8281 -0.2599 -0.0869 0.043 Uiso 1 1 calc R . . . .
C6 C 0.8017(5) -0.1469(4) 0.0089(10) 0.052(3) Uani 1 1 d . . . . .
C2 C 0.6918(5) -0.1118(3) 0.1341(9) 0.049(2) Uani 1 1 d . . . . .
H2 H 0.6458 -0.1232 0.0814 0.059 Uiso 1 1 calc R . . . .
C16 C 0.7816(7) 0.0369(4) 0.5026(8) 0.067(3) Uani 1 1 d . . . . .
H16 H 0.7982 -0.0002 0.5402 0.081 Uiso 1 1 calc R . . . .
C11 C 0.9499(4) -0.2833(3) -0.0595(6) 0.0306(16) Uani 1 1 d . . . . .
C9 C 1.0324(4) -0.1990(4) 0.0282(7) 0.042(2) Uani 1 1 d . . . . .
C8 C 0.9575(5) -0.1623(3) 0.0330(8) 0.047(2) Uani 1 1 d . . . . .
H8 H 0.9594 -0.1215 0.0645 0.057 Uiso 1 1 calc R . . . .
O3 O 0.7702(4) -0.1160(3) -0.0706(6) 0.072(2) Uani 1 1 d . . . . .
C13 C 1.1142(4) -0.1708(4) 0.0725(7) 0.0431(19) Uani 1 1 d . . . . .
C10 C 1.0267(4) -0.2609(3) -0.0139(7) 0.0351(17) Uani 1 1 d . . . . .
H10 H 1.0741 -0.2876 -0.0118 0.042 Uiso 1 1 calc R . . . .
C1 C 0.7094(4) -0.0400(3) 0.1286(7) 0.0315(15) Uani 1 1 d . . . . .
C26 C 0.5299(6) 0.0508(4) 0.4826(7) 0.059(3) Uani 1 1 d . . . . .
H26 H 0.5504 0.0866 0.5208 0.070 Uiso 1 1 calc R . . . .
O5 O 1.1791(4) -0.2039(3) 0.0788(7) 0.079(2) Uani 1 1 d . . . . .
C21A C 0.6908(8) 0.1249(5) 0.7476(10) 0.0528(16) Uani 0.721 1 d D U . A 1
H21A H 0.6548 0.1522 0.7076 0.063 Uiso 0.721 1 calc R . . A 1
C22A C 0.6874(8) 0.1221(5) 0.8650(10) 0.0531(16) Uani 0.721 1 d D U . A 1
H22A H 0.6473 0.1471 0.9027 0.064 Uiso 0.721 1 calc R . . A 1
C23A C 0.7941(8) 0.0466(5) 0.8731(11) 0.0549(16) Uani 0.721 1 d D U . A 1
H23A H 0.8289 0.0193 0.9150 0.066 Uiso 0.721 1 calc R . . A 1
C24A C 0.7995(8) 0.0472(6) 0.7557(10) 0.0541(16) Uani 0.721 1 d D U . A 1
H24A H 0.8386 0.0203 0.7200 0.065 Uiso 0.721 1 calc R . . A 1
C23B C 0.7420(16) 0.0298(9) 0.869(2) 0.0536(17) Uani 0.279 1 d D U . A 2
H23B H 0.7400 -0.0090 0.9078 0.064 Uiso 0.279 1 calc R . . A 2
C24B C 0.748(2) 0.0305(9) 0.754(2) 0.0532(17) Uani 0.279 1 d D U . A 2
H24B H 0.7511 -0.0084 0.7158 0.064 Uiso 0.279 1 calc R . . A 2
C22B C 0.7413(19) 0.1411(9) 0.871(2) 0.0532(17) Uani 0.279 1 d D U . A 2
H22B H 0.7394 0.1791 0.9121 0.064 Uiso 0.279 1 calc R . . A 2
C21B C 0.746(2) 0.1429(9) 0.752(2) 0.0531(17) Uani 0.279 1 d D U . A 2
H21B H 0.7474 0.1820 0.7143 0.064 Uiso 0.279 1 calc R . . A 2
C28 C 0.5000 0.0000 0.6701(8) 0.039(2) Uani 1 2 d S T P . .
C29 C 0.4582(7) 0.0472(5) 0.7344(8) 0.077(3) Uani 1 1 d . . . . .
H29 H 0.4303 0.0807 0.6983 0.093 Uiso 1 1 calc R . . . .
C30 C 0.4593(8) 0.0430(5) 0.8504(9) 0.082(4) Uani 1 1 d . . . . .
H30 H 0.4283 0.0733 0.8907 0.098 Uiso 1 1 calc R . . . .
C3 C 0.6684(6) -0.1312(5) 0.2557(11) 0.076(3) Uani 1 1 d . . . . .
H3AA H 0.6071 -0.1346 0.2640 0.092 Uiso 0.65 1 calc R . . B 1
H3AB H 0.6895 -0.1000 0.3100 0.092 Uiso 0.65 1 calc R . . B 1
H3BC H 0.6553 -0.0936 0.3008 0.092 Uiso 0.35 1 calc R . . C 2
H3BD H 0.6188 -0.1587 0.2550 0.092 Uiso 0.35 1 calc R . . C 2
C5 C 0.7947(6) -0.1858(5) 0.2086(10) 0.075(3) Uani 1 1 d . . . . .
H5AA H 0.8354 -0.1620 0.2541 0.089 Uiso 0.65 1 calc R . . D 1
H5AB H 0.8204 -0.2259 0.1853 0.089 Uiso 0.65 1 calc R . . D 1
H5BC H 0.8543 -0.1776 0.2252 0.089 Uiso 0.35 1 calc R . . E 2
H5BD H 0.7874 -0.2312 0.1948 0.089 Uiso 0.35 1 calc R . . E 2
C4A C 0.7116(13) -0.1973(10) 0.275(2) 0.093(6) Uani 0.65 1 d . U . F 1
H4AA H 0.7223 -0.2055 0.3556 0.112 Uiso 0.65 1 calc R . . F 1
H4AB H 0.6785 -0.2321 0.2433 0.112 Uiso 0.65 1 calc R . . F 1
C4B C 0.740(2) -0.1645(19) 0.304(3) 0.090(11) Uani 0.35 1 d . U . F 2
H4BA H 0.7210 -0.2010 0.3480 0.108 Uiso 0.35 1 calc R . . F 2
H4BB H 0.7720 -0.1363 0.3542 0.108 Uiso 0.35 1 calc R . . F 2

loop_
_atom_site_aniso_label
_atom_site_aniso_U_11
_atom_site_aniso_U_22
_atom_site_aniso_U_33
_atom_site_aniso_U_23
_atom_site_aniso_U_13
_atom_site_aniso_U_12
Cd1 0.0307(2) 0.0302(2) 0.0211(3) 0.00099(17) 0.0008(2) -0.0024(2)
Cd2 0.0302(3) 0.0249(3) 0.0201(3) 0.000 0.000 0.0003(3)
C20 0.073(3) 0.053(3) 0.026(2) -0.001(2) 0.003(3) 0.019(3)
C17 0.064(5) 0.050(4) 0.028(4) -0.002(3) -0.006(4) -0.001(6)
N2 0.047(3) 0.054(4) 0.024(3) 0.000(3) -0.005(3) 0.003(4)
C27 0.044(5) 0.059(6) 0.015(5) 0.000 0.000 -0.008(7)
N3 0.073(3) 0.054(3) 0.027(2) 0.000(2) 0.006(3) 0.016(3)
O2 0.032(2) 0.035(3) 0.049(4) -0.001(2) -0.001(2) -0.0046(19)
O1 0.028(2) 0.027(2) 0.063(3) -0.001(3) 0.007(2) 0.001(2)
N4 0.036(4) 0.039(4) 0.034(5) 0.000 0.000 -0.001(5)
N1 0.035(3) 0.031(3) 0.075(5) 0.000(3) 0.003(4) 0.010(2)
N5 0.057(5) 0.041(4) 0.026(4) 0.000 0.000 0.006(6)
O7 0.039(2) 0.032(2) 0.040(3) -0.004(2) -0.005(2) -0.004(2)
C14 0.027(3) 0.026(3) 0.025(4) 0.000(3) 0.001(3) -0.004(3)
O4 0.048(3) 0.058(3) 0.067(5) -0.019(3) -0.007(3) -0.015(3)
C25 0.070(5) 0.048(4) 0.021(4) 0.003(3) -0.008(4) -0.016(4)
O6 0.037(2) 0.026(2) 0.054(3) -0.0055(19) -0.003(3) 0.003(2)
C18 0.100(8) 0.047(4) 0.017(4) -0.006(3) -0.004(4) 0.019(5)
C15 0.108(7) 0.065(5) 0.025(5) 0.001(4) -0.007(5) 0.044(5)
C7 0.032(4) 0.031(4) 0.073(6) -0.016(4) 0.000(4) 0.005(3)
C19 0.095(7) 0.041(4) 0.027(4) -0.002(3) -0.019(5) 0.008(4)
C12 0.028(3) 0.028(3) 0.050(5) -0.007(3) -0.005(3) 0.001(3)
C6 0.045(5) 0.022(3) 0.089(8) -0.014(4) -0.020(5) 0.009(3)
C2 0.035(4) 0.027(3) 0.087(7) 0.003(4) 0.005(5) 0.005(3)
C16 0.119(9) 0.057(5) 0.026(5) 0.005(4) 0.004(5) 0.037(5)
C11 0.032(4) 0.033(4) 0.026(4) -0.003(3) 0.004(3) 0.001(3)
C9 0.032(4) 0.040(4) 0.054(6) -0.019(4) -0.004(3) -0.006(3)
C8 0.038(4) 0.034(4) 0.070(6) -0.027(4) -0.007(4) 0.004(3)
O3 0.077(4) 0.069(4) 0.071(5) -0.018(4) -0.006(4) 0.027(4)
C13 0.034(4) 0.046(4) 0.050(5) -0.010(4) -0.008(4) -0.008(4)
C10 0.022(3) 0.033(4) 0.051(5) -0.007(3) 0.002(3) 0.000(3)
C1 0.034(4) 0.030(3) 0.031(4) -0.002(3) 0.010(3) 0.003(3)
C26 0.093(7) 0.051(5) 0.031(5) -0.009(4) -0.015(4) -0.021(5)
O5 0.040(3) 0.076(4) 0.121(7) -0.025(4) -0.026(4) -0.006(3)
C21A 0.074(3) 0.056(3) 0.028(3) 0.000(3) 0.004(3) 0.020(3)
C22A 0.074(3) 0.057(3) 0.028(3) -0.001(3) 0.006(3) 0.018(3)
C23A 0.076(3) 0.059(3) 0.031(3) 0.000(3) 0.004(3) 0.019(3)
C24A 0.075(3) 0.058(3) 0.029(3) -0.001(3) 0.005(3) 0.020(3)
C23B 0.075(4) 0.057(3) 0.029(3) 0.000(3) 0.005(3) 0.018(3)
C24B 0.075(4) 0.057(3) 0.029(3) -0.001(3) 0.004(3) 0.019(4)
C22B 0.075(4) 0.056(3) 0.028(3) 0.000(3) 0.005(3) 0.018(3)
C21B 0.075(4) 0.056(3) 0.028(3) 0.000(3) 0.004(3) 0.019(3)
C28 0.045(5) 0.041(5) 0.031(5) 0.000 0.000 -0.001(7)
C29 0.117(8) 0.082(7) 0.033(5) 0.000(5) -0.011(5) 0.044(6)
C30 0.131(9) 0.076(6) 0.039(6) -0.007(5) -0.008(6) 0.048(6)
C3 0.065(6) 0.058(6) 0.106(10) 0.028(6) 0.027(6) 0.014(5)
C5 0.062(5) 0.080(7) 0.081(8) 0.018(6) 0.008(6) 0.023(5)
C4A 0.091(10) 0.089(10) 0.100(12) 0.021(9) 0.003(9) 0.003(9)
C4B 0.086(15) 0.092(15) 0.092(15) -0.008(12) -0.006(12) 0.006(12)

loop_
_atom_type_symbol
_atom_type_description
_atom_type_scat_dispersion_real
_atom_type_scat_dispersion_imag
_atom_type_scat_source
C C 0.0033 0.0016 'International Tables Vol C Tables 4.2.6.8 and 6.1.1.4'
H H 0.0000 0.0000 'International Tables Vol C Tables 4.2.6.8 and 6.1.1.4'
N N 0.0061 0.0033 'International Tables Vol C Tables 4.2.6.8 and 6.1.1.4'
O O 0.0106 0.0060 'International Tables Vol C Tables 4.2.6.8 and 6.1.1.4'
Cd Cd -0.8075 1.2024 'International Tables Vol C Tables 4.2.6.8 and 6.1.1.4'

loop_
_geom_angle_atom_site_label_1
_geom_angle_atom_site_label_2
_geom_angle_atom_site_label_3
_geom_angle
_geom_angle_site_symmetry_1
_geom_angle_site_symmetry_3
N2 Cd1 N3 179.1(2) . 1_554
N2 Cd1 O2 86.3(2) . .
N2 Cd1 O1 96.04(19) . .
N2 Cd1 C1 91.3(2) . .
N3 Cd1 O2 92.8(2) 1_554 .
N3 Cd1 O1 83.4(2) 1_554 .
N3 Cd1 C1 87.9(2) 1_554 .
O2 Cd1 O1 53.56(14) . .
O2 Cd1 C1 26.59(16) . .
O1 Cd1 C1 26.97(16) . .
O7 Cd1 N2 82.4(2) 3_655 .
O7 Cd1 N3 98.1(2) 3_655 1_554
O7 Cd1 O2 129.89(16) 3_655 .
O7 Cd1 O1 79.32(15) 3_655 .
O7 Cd1 C1 104.98(17) 3_655 .
O4 Cd1 N2 93.5(2) 2_755 .
O4 Cd1 N3 86.5(2) 2_755 1_554
O4 Cd1 O2 90.80(18) 2_755 .
O4 Cd1 O1 142.13(19) 2_755 .
O4 Cd1 O7 138.37(19) 2_755 3_655
O4 Cd1 C1 116.6(2) 2_755 .
O1 Cd2 O1 174.5(3) 2_655 .
O1 Cd2 N4 87.24(13) . .
O1 Cd2 N4 87.24(13) 2_655 .
O1 Cd2 O6 91.40(17) 2_655 4_445
O1 Cd2 O6 91.41(17) . 3_655
O1 Cd2 O6 89.14(17) 2_655 3_655
O1 Cd2 O6 89.14(17) . 4_445
N5 Cd2 O1 92.76(13) 1_554 .
N5 Cd2 O1 92.76(13) 1_554 2_655
N5 Cd2 N4 180.0 1_554 .
N5 Cd2 O6 84.32(12) 1_554 3_655
N5 Cd2 O6 84.32(12) 1_554 4_445
O6 Cd2 N4 95.68(12) 4_445 .
O6 Cd2 N4 95.68(12) 3_655 .
O6 Cd2 O6 168.6(2) 4_445 3_655
C21A C20 C17 120.9(8) . .
C24A C20 C17 122.8(8) . .
C24A C20 C21A 116.3(9) . .
C24B C20 C17 124.4(13) . .
C24B C20 C21B 115.2(18) . .
C21B C20 C17 120.4(13) . .
C18 C17 C20 121.3(7) . .
C16 C17 C20 121.7(7) . .
C16 C17 C18 116.9(8) . .
C15 N2 Cd1 122.9(5) . .
C15 N2 C19 115.7(7) . .
C19 N2 Cd1 121.2(5) . .
C26 C27 C26 116.5(9) 2_655 .
C26 C27 C28 121.7(5) . .
C26 C27 C28 121.8(5) 2_655 .
C22A N3 Cd1 124.6(6) . 1_556
C23A N3 Cd1 116.5(7) . 1_556
C23A N3 C22A 118.7(9) . .
C23B N3 Cd1 122.0(13) . 1_556
C23B N3 C22B 120.1(19) . .
C22B N3 Cd1 117.4(13) . 1_556
C1 O2 Cd1 95.6(4) . .
Cd2 O1 Cd1 128.35(19) . .
C1 O1 Cd1 87.7(3) . .
C1 O1 Cd2 143.6(4) . .
C25 N4 Cd2 120.6(5) . .
C25 N4 Cd2 120.6(5) 2_655 .
C25 N4 C25 118.8(9) 2_655 .
C6 N1 C2 120.3(8) . .
C6 N1 C5 127.9(7) . .
C2 N1 C5 111.8(8) . .
C30 N5 Cd2 122.2(5) 2_655 1_556
C30 N5 Cd2 122.2(5) . 1_556
C30 N5 C30 115.5(11) . 2_655
C14 O7 Cd1 133.6(4) . 3_645
O7 C14 C11 115.2(5) . .
O6 C14 O7 125.6(6) . .
O6 C14 C11 119.1(5) . .
C13 O4 Cd1 103.6(5) . 2_755
N4 C25 H25 119.3 . .
N4 C25 C26 121.4(7) . .
C26 C25 H25 119.3 . .
C14 O6 Cd2 130.4(4) . 3_645
C17 C18 H18 119.7 . .
C17 C18 C19 120.6(7) . .
C19 C18 H18 119.7 . .
N2 C15 H15 118.1 . .
N2 C15 C16 123.9(8) . .
C16 C15 H15 118.1 . .
C12 C7 C6 119.9(7) . .
C8 C7 C12 119.9(7) . .
C8 C7 C6 120.0(7) . .
N2 C19 C18 122.4(7) . .
N2 C19 H19 118.8 . .
C18 C19 H19 118.8 . .
C7 C12 H12 119.7 . .
C11 C12 C7 120.7(7) . .
C11 C12 H12 119.7 . .
N1 C6 C7 116.6(8) . .
O3 C6 N1 122.3(8) . .
O3 C6 C7 121.0(10) . .
N1 C2 H2 110.3 . .
N1 C2 C1 111.8(6) . .
N1 C2 C3 103.8(7) . .
C1 C2 H2 110.3 . .
C3 C2 H2 110.3 . .
C3 C2 C1 110.2(8) . .
C17 C16 C15 120.4(8) . .
C17 C16 H16 119.8 . .
C15 C16 H16 119.8 . .
C12 C11 C14 118.5(6) . .
C12 C11 C10 119.6(6) . .
C10 C11 C14 121.8(6) . .
C8 C9 C13 119.1(6) . .
C10 C9 C8 118.0(6) . .
C10 C9 C13 122.9(7) . .
C7 C8 C9 121.4(6) . .
C7 C8 H8 119.3 . .
C9 C8 H8 119.3 . .
O4 C13 C9 116.6(7) . .
O5 C13 O4 123.0(7) . .
O5 C13 C9 120.3(7) . .
C11 C10 H10 119.9 . .
C9 C10 C11 120.2(6) . .
C9 C10 H10 119.9 . .
O2 C1 Cd1 57.8(3) . .
O2 C1 O1 123.1(6) . .
O2 C1 C2 119.2(6) . .
O1 C1 Cd1 65.3(3) . .
O1 C1 C2 117.7(6) . .
C2 C1 Cd1 176.6(6) . .
C27 C26 C25 121.0(7) . .
C27 C26 H26 119.5 . .
C25 C26 H26 119.5 . .
C20 C21A H21A 120.3 . .
C22A C21A C20 119.3(10) . .
C22A C21A H21A 120.3 . .
N3 C22A C21A 123.0(10) . .
N3 C22A H22A 118.5 . .
C21A C22A H22A 118.5 . .
N3 C23A H23A 119.8 . .
N3 C23A C24A 120.5(10) . .
C24A C23A H23A 119.8 . .
C20 C24A H24A 118.9 . .
C23A C24A C20 122.2(10) . .
C23A C24A H24A 118.9 . .
N3 C23B H23B 120.0 . .
N3 C23B C24B 120(2) . .
C24B C23B H23B 120.0 . .
C20 C24B H24B 118.2 . .
C23B C24B C20 124(2) . .
C23B C24B H24B 118.2 . .
N3 C22B H22B 119.6 . .
N3 C22B C21B 121(2) . .
C21B C22B H22B 119.6 . .
C20 C21B C22B 120(2) . .
C20 C21B H21B 119.9 . .
C22B C21B H21B 119.9 . .
C29 C28 C27 122.4(5) . .
C29 C28 C27 122.4(5) 2_655 .
C29 C28 C29 115.1(10) 2_655 .
C28 C29 H29 120.5 . .
C30 C29 C28 119.0(9) . .
C30 C29 H29 120.5 . .
N5 C30 C29 125.6(9) . .
N5 C30 H30 117.2 . .
C29 C30 H30 117.2 . .
C2 C3 H3AA 110.6 . .
C2 C3 H3AB 110.6 . .
C2 C3 H3BC 110.1 . .
C2 C3 H3BD 110.1 . .
C2 C3 C4A 105.7(11) . .
H3AA C3 H3AB 108.7 . .
H3BC C3 H3BD 108.4 . .
C4A C3 H3AA 110.6 . .
C4A C3 H3AB 110.6 . .
C4B C3 C2 107.9(17) . .
C4B C3 H3BC 110.1 . .
C4B C3 H3BD 110.1 . .
N1 C5 H5AA 111.0 . .
N1 C5 H5AB 111.0 . .
N1 C5 H5BC 110.6 . .
N1 C5 H5BD 110.6 . .
N1 C5 C4A 103.6(10) . .
N1 C5 C4B 105.7(16) . .
H5AA C5 H5AB 109.0 . .
H5BC C5 H5BD 108.7 . .
C4A C5 H5AA 111.0 . .
C4A C5 H5AB 111.0 . .
C4B C5 H5BC 110.6 . .
C4B C5 H5BD 110.6 . .
C3 C4A H4AA 112.0 . .
C3 C4A H4AB 112.0 . .
C5 C4A C3 98.9(12) . .
C5 C4A H4AA 112.0 . .
C5 C4A H4AB 112.0 . .
H4AA C4A H4AB 109.7 . .
C3 C4B C5 108(3) . .
C3 C4B H4BA 110.2 . .
C3 C4B H4BB 110.2 . .
C5 C4B H4BA 110.2 . .
C5 C4B H4BB 110.2 . .
H4BA C4B H4BB 108.5 . .

loop_
_geom_bond_atom_site_label_1
_geom_bond_atom_site_label_2
_geom_bond_distance
_geom_bond_site_symmetry_2
Cd1 N2 2.333(6) .
Cd1 N3 2.342(6) 1_554
Cd1 O2 2.345(4) .
Cd1 O1 2.509(4) .
Cd1 O7 2.266(5) 3_655
Cd1 O4 2.248(5) 2_755
Cd1 C1 2.759(6) .
Cd2 O1 2.311(4) 2_655
Cd2 O1 2.311(4) .
Cd2 N4 2.326(8) .
Cd2 N5 2.310(8) 1_554
Cd2 O6 2.323(4) 3_655
Cd2 O6 2.323(4) 4_445
C20 C17 1.474(10) .
C20 C21A 1.397(10) .
C20 C24A 1.381(11) .
C20 C24B 1.392(13) .
C20 C21B 1.394(13) .
C17 C18 1.357(11) .
C17 C16 1.356(11) .
N2 C15 1.327(10) .
N2 C19 1.346(10) .
C27 C26 1.365(10) 2_655
C27 C26 1.365(10) .
C27 C28 1.478(13) .
N3 Cd1 2.342(6) 1_556
N3 C22A 1.341(10) .
N3 C23A 1.339(10) .
N3 C23B 1.343(13) .
N3 C22B 1.346(13) .
O2 C1 1.241(7) .
O1 C1 1.252(7) .
N4 C25 1.327(9) .
N4 C25 1.327(9) 2_655
N1 C6 1.300(12) .
N1 C2 1.443(9) .
N1 C5 1.458(13) .
N5 Cd2 2.310(8) 1_556
N5 C30 1.304(11) .
N5 C30 1.304(11) 2_655
O7 Cd1 2.266(5) 3_645
O7 C14 1.257(8) .
C14 O6 1.236(7) .
C14 C11 1.511(9) .
O4 Cd1 2.248(5) 2_755
O4 C13 1.250(9) .
C25 H25 0.9300 .
C25 C26 1.401(12) .
O6 Cd2 2.323(4) 3_645
C18 H18 0.9300 .
C18 C19 1.383(11) .
C15 H15 0.9300 .
C15 C16 1.371(13) .
C7 C12 1.383(10) .
C7 C6 1.512(11) .
C7 C8 1.354(10) .
C19 H19 0.9300 .
C12 H12 0.9300 .
C12 C11 1.368(9) .
C6 O3 1.238(11) .
C2 H2 0.9800 .
C2 C1 1.528(9) .
C2 C3 1.525(15) .
C16 H16 0.9300 .
C11 C10 1.400(9) .
C9 C8 1.405(10) .
C9 C13 1.505(10) .
C9 C10 1.390(10) .
C8 H8 0.9300 .
C13 O5 1.233(9) .
C10 H10 0.9300 .
C26 H26 0.9300 .
C21A H21A 0.9300 .
C21A C22A 1.378(17) .
C22A H22A 0.9300 .
C23A H23A 0.9300 .
C23A C24A 1.378(17) .
C24A H24A 0.9300 .
C23B H23B 0.9300 .
C23B C24B 1.35(4) .
C24B H24B 0.9300 .
C22B H22B 0.9300 .
C22B C21B 1.40(4) .
C21B H21B 0.9300 .
C28 C29 1.404(11) 2_655
C28 C29 1.404(11) .
C29 H29 0.9300 .
C29 C30 1.362(14) .
C30 H30 0.9300 .
C3 H3AA 0.9700 .
C3 H3AB 0.9700 .
C3 H3BC 0.9700 .
C3 H3BD 0.9700 .
C3 C4A 1.56(2) .
C3 C4B 1.44(4) .
C5 H5AA 0.9700 .
C5 H5AB 0.9700 .
C5 H5BC 0.9700 .
C5 H5BD 0.9700 .
C5 C4A 1.54(2) .
C5 C4B 1.48(4) .
C4A H4AA 0.9700 .
C4A H4AB 0.9700 .
C4B H4BA 0.9700 .
C4B H4BB 0.9700 .

loop_
_geom_torsion_atom_site_label_1
_geom_torsion_atom_site_label_2
_geom_torsion_atom_site_label_3
_geom_torsion_atom_site_label_4
_geom_torsion
_geom_torsion_site_symmetry_1
_geom_torsion_site_symmetry_4
Cd1 N2 C15 C16 -171.9(8) . .
Cd1 N2 C19 C18 172.4(8) . .
Cd1 N3 C22A C21A 171.2(9) 1_556 .
Cd1 N3 C23A C24A -172.3(10) 1_556 .
Cd1 N3 C23B C24B -170.7(16) 1_556 .
Cd1 N3 C22B C21B 172(2) 1_556 .
Cd1 O2 C1 O1 -0.1(10) . .
Cd1 O2 C1 C2 -178.2(7) . .
Cd1 O1 C1 O2 0.1(9) . .
Cd1 O1 C1 C2 178.2(8) . .
Cd1 O7 C14 O6 78.8(9) 3_645 .
Cd1 O7 C14 C11 -103.9(6) 3_645 .
Cd1 O4 C13 C9 -169.3(6) 2_755 .
Cd1 O4 C13 O5 10.1(11) 2_755 .
Cd2 O1 C1 Cd1 -173.3(8) . .
Cd2 O1 C1 O2 -173.2(6) . .
Cd2 O1 C1 C2 4.9(14) . .
Cd2 N4 C25 C26 179.5(6) . .
Cd2 N5 C30 C29 178.1(10) 1_556 .
C20 C17 C18 C19 -178.1(9) . .
C20 C17 C16 C15 178.5(10) . .
C20 C21A C22A N3 1.9(18) . .
C17 C20 C21A C22A -179.8(10) . .
C17 C20 C24A C23A 179.2(11) . .
C17 C20 C24B C23B -179.7(18) . .
C17 C20 C21B C22B -179(2) . .
C17 C18 C19 N2 0.6(16) . .
N2 C15 C16 C17 -1.4(17) . .
C27 C28 C29 C30 178.3(9) . .
N3 C23A C24A C20 -1(2) . .
N3 C23B C24B C20 -2(3) . .
N3 C22B C21B C20 0(4) . .
N4 C25 C26 C27 1.0(13) . .
N1 C2 C1 O2 -21.2(13) . .
N1 C2 C1 O1 160.6(7) . .
N1 C2 C3 C4A -21.6(12) . .
N1 C2 C3 C4B 14.0(19) . .
N1 C5 C4A C3 -38.2(17) . .
N1 C5 C4B C3 16(3) . .
O7 C14 O6 Cd2 -17.0(10) . 3_645
O7 C14 C11 C12 17.4(10) . .
O7 C14 C11 C10 -166.9(7) . .
C14 C11 C10 C9 -179.5(7) . .
C25 N4 C25 C26 -0.5(6) 2_655 .
O6 C14 C11 C12 -165.0(7) . .
O6 C14 C11 C10 10.6(10) . .
C18 C17 C16 C15 -0.6(15) . .
C15 N2 C19 C18 -2.4(13) . .
C7 C12 C11 C14 175.3(7) . .
C7 C12 C11 C10 -0.4(12) . .
C19 N2 C15 C16 2.8(14) . .
C12 C7 C6 N1 97.9(10) . .
C12 C7 C6 O3 -81.6(11) . .
C12 C7 C8 C9 -0.9(14) . .
C12 C11 C10 C9 -3.9(12) . .
C6 N1 C2 C1 -65.5(10) . .
C6 N1 C2 C3 175.7(8) . .
C6 N1 C5 C4A -151.6(12) . .
C6 N1 C5 C4B 173.1(18) . .
C6 C7 C12 C11 -172.4(8) . .
C6 C7 C8 C9 174.3(9) . .
C2 N1 C6 C7 177.5(6) . .
C2 N1 C6 O3 -3.0(12) . .
C2 N1 C5 C4A 27.8(14) . .
C2 N1 C5 C4B -7(2) . .
C2 C3 C4A C5 36.8(16) . .
C2 C3 C4B C5 -19(3) . .
C16 C17 C18 C19 1.0(15) . .
C11 C14 O6 Cd2 165.7(4) . 3_645
C8 C7 C12 C11 2.9(13) . .
C8 C7 C6 N1 -77.4(11) . .
C8 C7 C6 O3 103.1(11) . .
C8 C9 C13 O4 -7.2(13) . .
C8 C9 C13 O5 173.4(9) . .
C8 C9 C10 C11 5.7(13) . .
C13 C9 C8 C7 178.9(9) . .
C13 C9 C10 C11 -176.6(8) . .
C10 C9 C8 C7 -3.3(14) . .
C10 C9 C13 O4 175.2(8) . .
C10 C9 C13 O5 -4.2(14) . .
C1 C2 C3 C4A -141.5(11) . .
C1 C2 C3 C4B -105.9(19) . .
C26 C27 C26 C25 -0.5(6) 2_655 .
C26 C27 C28 C29 57.4(8) . .
C26 C27 C28 C29 -122.6(8) . 2_655
C26 C27 C28 C29 57.4(8) 2_655 2_655
C26 C27 C28 C29 -122.6(8) 2_655 .
C21A C20 C17 C18 26.4(14) . .
C21A C20 C17 C16 -152.7(10) . .
C21A C20 C24A C23A -0.8(16) . .
C22A N3 C23A C24A 2.6(16) . .
C23A N3 C22A C21A -3.3(17) . .
C24A C20 C17 C18 -153.5(10) . .
C24A C20 C17 C16 27.4(15) . .
C24A C20 C21A C22A 0.2(14) . .
C23B N3 C22B C21B 0(3) . .
C24B C20 C17 C18 161.5(19) . .
C24B C20 C17 C16 -18(2) . .
C24B C20 C21B C22B -1(3) . .
C22B N3 C23B C24B 1(2) . .
C21B C20 C17 C18 -20(2) . .
C21B C20 C17 C16 160.9(18) . .
C21B C20 C24B C23B 2(3) . .
C28 C27 C26 C25 179.5(6) . .
C28 C29 C30 N5 3.8(19) . .
C29 C28 C29 C30 -1.7(9) 2_655 .
C30 N5 C30 C29 -1.9(10) 2_655 .
C3 C2 C1 O2 93.6(10) . .
C3 C2 C1 O1 -84.5(10) . .
C5 N1 C6 C7 -3.1(12) . .
C5 N1 C6 O3 176.4(9) . .
C5 N1 C2 C1 115.0(9) . .
C5 N1 C2 C3 -3.8(9) . .

loop_
_platon_squeeze_void_nr
_platon_squeeze_void_average_x
_platon_squeeze_void_average_y
_platon_squeeze_void_average_z
_platon_squeeze_void_volume
_platon_squeeze_void_count_electrons
_platon_squeeze_void_content
1 -0.006 -0.003 -0.257 1535 171 ' '
